data_4118495
loop_
_publ_author_name
'Kim S\/oholm Halskov'
'Tore Kiilerich Johansen'
'Rebecca L. Davis'
'Marianne Steurer'
'Frank Jensen'
'Karl Anker J\/orgensen'

_publ_contact_author_name
;
;
_publ_section_title
;
 Cross-trienamines in Asymmetric Organocatalysis
;
_journal_name_full 'Journal of the American Chemical Society'
_journal_page_first 12943
_journal_page_last 12946
_journal_paper_doi 10.1021/ja3068269
_journal_volume 134
_journal_year 2012
_chemical_absolute_configuration ad
_chemical_formula_moiety 'C34 H40 O6 S2 Si'
_chemical_formula_sum 'C34 H40 O6 S2 Si'
_chemical_formula_weight 636.87
_chemical_name_systematic
;
 ? 
;
_space_group_crystal_system monoclinic
_space_group_IT_number 4
_space_group_name_Hall 'P 2yb'
_space_group_name_H-M_alt 'P 1 21 1'
_symmetry_space_group_name_Hall 'P 2yb'
_symmetry_space_group_name_H-M 'P 1 21 1'
_atom_sites_solution_hydrogens geom
_atom_sites_solution_primary direct
_atom_sites_solution_secondary difmap
_audit_creation_date 2012-07-06
_audit_creation_method
;
  Olex2 1.2
  (compiled 2012.05.09 svn.r2324, GUI svn.r4230)
;
_cell_angle_alpha 90.00
_cell_angle_beta 97.9774(15)
_cell_angle_gamma 90.00
_cell_formula_units_Z 2
_cell_length_a 8.39375(13)
_cell_length_b 9.36061(12)
_cell_length_c 21.2883(4)
_cell_measurement_reflns_used 12463
_cell_measurement_temperature 100(1)
_cell_measurement_theta_max 29.3134
_cell_measurement_theta_min 2.3758
_cell_volume 1656.45(5)
_computing_cell_refinement
;
CrysAlisPro, Agilent Technologies,
Version 1.171.35.19 (release 27-10-2011 CrysAlis171 .NET)
(compiled Oct 27 2011,15:02:11)
;
_computing_data_collection
;
CrysAlisPro, Agilent Technologies,
Version 1.171.35.19 (release 27-10-2011 CrysAlis171 .NET)
(compiled Oct 27 2011,15:02:11)
;
_computing_data_reduction
;
CrysAlisPro, Agilent Technologies,
Version 1.171.35.19 (release 27-10-2011 CrysAlis171 .NET)
(compiled Oct 27 2011,15:02:11)
;
_computing_molecular_graphics
;
O. V. Dolomanov, L. J. Bourhis, R. J. Gildea, J. A. K. Howard and H. Puschmann,
OLEX2: a complete structure solution, refinement and analysis program.
J. Appl. Cryst. (2009). 42, 339-341.
;
_computing_publication_material
;
O. V. Dolomanov, L. J. Bourhis, R. J. Gildea, J. A. K. Howard and H. Puschmann,
OLEX2: a complete structure solution, refinement and analysis program.
J. Appl. Cryst. (2009). 42, 339-341.
;
_computing_structure_refinement
;
SHELXL, G.M. Sheldrick, Acta Cryst.
(2008). A64, 112-122
;
_computing_structure_solution
;
SHELXS, G.M. Sheldrick, Acta Cryst.
(2008). A64, 112-122
;
_diffrn_ambient_temperature 100(1)
_diffrn_detector_area_resol_mean 10.3590
_diffrn_measured_fraction_theta_full 0.992
_diffrn_measured_fraction_theta_max 0.916
_diffrn_measurement_details
;
  1 omega  -37.00   64.00   1.0000   45.0000
omega____ theta____ kappa____ phi______ frames
    -      -11.9364   19.0000 -120.0000 101

  2 omega  -87.00   14.00   1.0000   45.0000
omega____ theta____ kappa____ phi______ frames
    -      -11.9364  -38.0000   60.0000 101

  3 omega  -90.00  -18.00   1.0000   45.0000
omega____ theta____ kappa____ phi______ frames
    -      -11.9364  155.0000   32.0000 72

  4 omega  -19.00   85.00   1.0000   45.0000
omega____ theta____ kappa____ phi______ frames
    -       10.6082   57.0000  -60.0000 104

  5 omega  -20.00   29.00   1.0000   45.0000
omega____ theta____ kappa____ phi______ frames
    -       10.6082  -99.0000  -90.0000 49

  6 omega  -20.00   53.00   1.0000   45.0000
omega____ theta____ kappa____ phi______ frames
    -       10.6082  -99.0000    0.0000 73

  7 omega  -20.00   30.00   1.0000   45.0000
omega____ theta____ kappa____ phi______ frames
    -      -11.9364  -99.0000  120.0000 50

  8 omega  -78.00  -12.00   1.0000   45.0000
omega____ theta____ kappa____ phi______ frames
    -      -11.9364  141.0000   19.0000 66
;
_diffrn_measurement_device_type 'SuperNova, Single source at offset), Atlas'
_diffrn_measurement_method '\w scans'
_diffrn_orient_matrix_UB_11 0.0026712000
_diffrn_orient_matrix_UB_12 0.0012053000
_diffrn_orient_matrix_UB_13 -0.0331509000
_diffrn_orient_matrix_UB_21 0.0849528000
_diffrn_orient_matrix_UB_22 -0.0065728000
_diffrn_orient_matrix_UB_23 0.0056294000
_diffrn_orient_matrix_UB_31 -0.0073879000
_diffrn_orient_matrix_UB_32 -0.0754955000
_diffrn_orient_matrix_UB_33 -0.0010256000
_diffrn_radiation_monochromator mirror
_diffrn_radiation_type 'Mo K\a'
_diffrn_radiation_wavelength 0.7107
_diffrn_reflns_av_R_equivalents 0.0412
_diffrn_reflns_av_unetI/netI 0.0546
_diffrn_reflns_limit_h_max 11
_diffrn_reflns_limit_h_min -11
_diffrn_reflns_limit_k_max 12
_diffrn_reflns_limit_k_min -11
_diffrn_reflns_limit_l_max 26
_diffrn_reflns_limit_l_min -29
_diffrn_reflns_number 23753
_diffrn_reflns_theta_full 27.00
_diffrn_reflns_theta_max 29.38
_diffrn_reflns_theta_min 2.38
_diffrn_source 'SuperNova (Mo) X-ray Source'
_exptl_absorpt_coefficient_mu 0.240
_exptl_absorpt_correction_T_max 1.00000
_exptl_absorpt_correction_T_min 0.60816
_exptl_absorpt_correction_type multi-scan
_exptl_absorpt_process_details
;
CrysAlisPro, Agilent Technologies,
Version 1.171.35.19 (release 27-10-2011 CrysAlis171 .NET)
(compiled Oct 27 2011,15:02:11)
empirical absorption correction using spherical harmonics,
 implemented in SCALE3 ABSPACK scaling algorithm.
;
_exptl_crystal_colour 'clear light colourless'
_exptl_crystal_colour_lustre clear
_exptl_crystal_colour_modifier light
_exptl_crystal_colour_primary colourless
_exptl_crystal_density_diffrn 1.277
_exptl_crystal_description plate
_exptl_crystal_F_000 676
_exptl_crystal_size_max 0.35
_exptl_crystal_size_mid 0.15
_exptl_crystal_size_min 0.05
_refine_diff_density_max 0.296
_refine_diff_density_min -0.333
_refine_diff_density_rms 0.053
_refine_ls_abs_structure_details 'Flack H D (1983), Acta Cryst. A39, 876-881'
_refine_ls_abs_structure_Flack -0.02(5)
_refine_ls_extinction_method none
_refine_ls_goodness_of_fit_ref 1.047
_refine_ls_hydrogen_treatment constr
_refine_ls_matrix_type full
_refine_ls_number_parameters 437
_refine_ls_number_reflns 7796
_refine_ls_number_restraints 1
_refine_ls_restrained_S_all 1.047
_refine_ls_R_factor_all 0.0540
_refine_ls_R_factor_gt 0.0418
_refine_ls_shift/su_max 0.001
_refine_ls_shift/su_mean 0.000
_refine_ls_structure_factor_coef Fsqd
_refine_ls_weighting_details 'calc w=1/[\s^2^(Fo^2^)+(0.0362P)^2^+0.2917P] where P=(Fo^2^+2Fc^2^)/3'
_refine_ls_weighting_scheme calc
_refine_ls_wR_factor_gt 0.0812
_refine_ls_wR_factor_ref 0.0871
_reflns_number_gt 6798
_reflns_number_total 7796
_reflns_threshold_expression >2sigma(I)
_cod_data_source_file ja3068269_si_003.cif
_cod_data_source_block 12jo0009s
_cod_original_cell_volume 1656.45(4)
_cod_database_code 4118495
_chemical_oxdiff_formula 'C34 H40 O6 S2 Si1'
_reflns_odcompleteness_completeness 99.34
_reflns_odcompleteness_iscentric 1
_reflns_odcompleteness_theta 26.32

loop_
_space_group_symop_id
_space_group_symop_operation_xyz
1 'x, y, z'
2 '-x, y+1/2, -z'

loop_
_atom_site_label
_atom_site_type_symbol
_atom_site_fract_x
_atom_site_fract_y
_atom_site_fract_z
_atom_site_U_iso_or_equiv
_atom_site_adp_type
_atom_site_occupancy
_atom_site_symmetry_multiplicity
_atom_site_calc_flag
_atom_site_refinement_flags
_atom_site_disorder_assembly
_atom_site_disorder_group
S1 S 0.15523(6) 0.30715(6) 0.38039(3) 0.01848(12) Uani 1 1 d . . .
S2 S -0.14455(6) 0.49223(5) 0.33892(3) 0.01773(12) Uani 1 1 d . . .
Si3 Si -0.13228(8) 0.75340(7) 0.07327(3) 0.02861(17) Uani 1 1 d . . .
O1 O 0.29351(18) 0.26566(17) 0.35111(7) 0.0246(4) Uani 1 1 d . . .
C2 C 0.0607(2) 0.4422(2) 0.32625(10) 0.0148(4) Uani 1 1 d . . .
H2 H 0.0471 0.3952 0.2837 0.018 Uiso 1 1 calc R . .
O3 O -0.06920(19) 0.66353(18) 0.13895(8) 0.0299(4) Uani 1 1 d . A .
O4 O 0.17715(19) 0.35851(17) 0.44406(7) 0.0253(4) Uani 1 1 d . . .
C5 C -0.0032(3) 0.0782(2) 0.32048(11) 0.0206(5) Uani 1 1 d . . .
H5 H 0.0528 0.0987 0.2857 0.025 Uiso 1 1 calc R . .
C6 C -0.2650(2) 0.3671(2) 0.29121(11) 0.0196(5) Uani 1 1 d . . .
O7 O -0.17454(17) 0.62962(15) 0.30925(8) 0.0247(4) Uani 1 1 d . . .
O8 O 0.1336(2) 0.17127(19) 0.15582(9) 0.0374(4) Uani 1 1 d . . .
O9 O -0.16468(18) 0.47290(17) 0.40416(7) 0.0253(4) Uani 1 1 d . . .
C10 C 0.1098(3) 0.4194(3) 0.16877(11) 0.0245(5) Uani 1 1 d . . .
H10 H 0.0348 0.4267 0.1311 0.029 Uiso 1 1 calc R . .
C11 C 0.4251(3) 0.5861(2) 0.40061(11) 0.0211(5) Uani 1 1 d . . .
H11 H 0.4716 0.5120 0.3787 0.025 Uiso 1 1 calc R . .
C12 C 0.1713(3) 0.2784(3) 0.18631(11) 0.0280(6) Uani 1 1 d . . .
H12 H 0.2458 0.2692 0.2240 0.034 Uiso 1 1 calc R . .
C13 C 0.1691(2) 0.5762(2) 0.31874(10) 0.0168(4) Uani 1 1 d . . .
H13 H 0.0920 0.6552 0.3048 0.020 Uiso 1 1 calc R . .
C14 C 0.1353(3) 0.8048(3) 0.19845(11) 0.0306(6) Uani 1 1 d . A .
H14 H 0.0796 0.8889 0.1831 0.037 Uiso 1 1 calc R . .
C15 C 0.0193(3) 0.1622(2) 0.37489(11) 0.0194(5) Uani 1 1 d . . .
C16 C -0.0578(3) 0.1318(2) 0.42689(12) 0.0257(5) Uani 1 1 d . . .
H16 H -0.0389 0.1888 0.4641 0.031 Uiso 1 1 calc R . .
C17 C 0.2690(2) 0.6306(2) 0.37948(10) 0.0169(4) Uani 1 1 d . . .
C18 C -0.1086(3) -0.0358(2) 0.31793(12) 0.0243(5) Uani 1 1 d . . .
H18 H -0.1272 -0.0934 0.2809 0.029 Uiso 1 1 calc R . .
C19 C -0.4414(3) 0.1664(2) 0.28000(13) 0.0279(6) Uani 1 1 d . . .
H19 H -0.5034 0.0966 0.2981 0.033 Uiso 1 1 calc R . .
C20 C -0.3527(2) 0.2655(2) 0.31908(11) 0.0219(5) Uani 1 1 d . . .
H20 H -0.3522 0.2635 0.3637 0.026 Uiso 1 1 calc R . .
C21 C 0.2669(2) 0.5530(2) 0.26203(10) 0.0204(5) Uani 1 1 d . . .
H21 H 0.3309 0.4629 0.2688 0.024 Uiso 1 1 calc R . .
C22 C 0.1491(3) 0.5414(2) 0.20098(11) 0.0221(5) Uani 1 1 d . A .
C23 C -0.1628(3) 0.0169(2) 0.42364(12) 0.0293(6) Uani 1 1 d . . .
H23 H -0.2177 -0.0047 0.4586 0.035 Uiso 1 1 calc R . .
C24 C 0.4468(3) 0.7559(3) 0.48622(11) 0.0249(5) Uani 1 1 d . . .
H24 H 0.5081 0.7988 0.5222 0.030 Uiso 1 1 calc R . .
C25 C 0.5135(3) 0.6485(2) 0.45316(11) 0.0234(5) Uani 1 1 d . . .
H25 H 0.6205 0.6176 0.4667 0.028 Uiso 1 1 calc R . .
C26 C 0.2014(3) 0.7385(2) 0.41323(10) 0.0202(5) Uani 1 1 d . . .
H26 H 0.0944 0.7697 0.3997 0.024 Uiso 1 1 calc R . .
C27 C 0.0740(3) 0.6779(3) 0.17920(11) 0.0258(5) Uani 1 1 d . . .
C28 C -0.1875(3) -0.0659(2) 0.36975(12) 0.0279(6) Uani 1 1 d . . .
H28 H -0.2594 -0.1447 0.3679 0.033 Uiso 1 1 calc R . .
C29 C -0.3213(3) 0.6594(3) 0.03869(12) 0.0320(6) Uani 1 1 d . A .
C30 C -0.2672(3) 0.3741(3) 0.22599(12) 0.0278(5) Uani 1 1 d . . .
H30 H -0.2101 0.4471 0.2076 0.033 Uiso 1 1 calc R . .
C31 C 0.3802(3) 0.6788(3) 0.25366(12) 0.0284(6) Uani 1 1 d . A .
H31A H 0.4618 0.6866 0.2918 0.034 Uiso 1 1 calc R . .
H31B H 0.4372 0.6599 0.2168 0.034 Uiso 1 1 calc R . .
C32 C 0.2891(3) 0.8194(3) 0.24346(12) 0.0324(6) Uani 1 1 d . . .
H32A H 0.2640 0.8548 0.2848 0.039 Uiso 1 1 calc R A .
H32B H 0.3587 0.8910 0.2265 0.039 Uiso 1 1 calc R . .
C33 C 0.2906(3) 0.7999(3) 0.46643(11) 0.0248(5) Uani 1 1 d . . .
H33 H 0.2440 0.8723 0.4893 0.030 Uiso 1 1 calc R . .
C34 C -0.3753(3) 0.7064(4) -0.02895(14) 0.0477(8) Uani 1 1 d . . .
H34A H -0.2956 0.6762 -0.0558 0.072 Uiso 1 1 calc R A .
H34B H -0.3857 0.8106 -0.0304 0.072 Uiso 1 1 calc R . .
H34C H -0.4795 0.6627 -0.0444 0.072 Uiso 1 1 calc R . .
C35 C -0.3546(3) 0.2726(3) 0.18807(13) 0.0366(6) Uani 1 1 d . . .
H35 H -0.3557 0.2744 0.1434 0.044 Uiso 1 1 calc R . .
C36 C -0.4403(3) 0.1683(3) 0.21556(14) 0.0348(6) Uani 1 1 d . . .
H36 H -0.4985 0.0979 0.1896 0.042 Uiso 1 1 calc R . .
C4 C -0.1413(8) 0.9467(6) 0.0716(3) 0.0415(14) Uani 0.50 1 d P A 1
H4A H -0.2056 0.9804 0.1037 0.062 Uiso 0.49(3) 1 calc PR B 1
H4B H -0.1910 0.9786 0.0296 0.062 Uiso 0.49(3) 1 calc PR B 1
H4C H -0.0321 0.9858 0.0806 0.062 Uiso 0.49(3) 1 calc PR B 1
C7 C -0.2104(8) 0.9325(6) 0.1062(3) 0.0409(15) Uani 0.50 1 d P A 2
H7A H -0.2676 0.9116 0.1423 0.061 Uiso 0.51(3) 1 calc PR B 2
H7B H -0.2837 0.9799 0.0728 0.061 Uiso 0.51(3) 1 calc PR B 2
H7C H -0.1189 0.9954 0.1201 0.061 Uiso 0.51(3) 1 calc PR B 2
C3 C -0.2580(7) 0.4996(6) 0.0229(3) 0.0343(18) Uani 0.537(11) 1 d P A 6
H3A H -0.1660 0.5080 -0.0007 0.051 Uiso 0.537(11) 1 calc PR A 6
H3B H -0.3450 0.4473 -0.0028 0.051 Uiso 0.537(11) 1 calc PR A 6
H3C H -0.2252 0.4480 0.0626 0.051 Uiso 0.537(11) 1 calc PR A 6
C8 C -0.3303(9) 0.5098(7) 0.0571(4) 0.036(2) Uani 0.463(11) 1 d P A 5
H8A H -0.2543 0.4535 0.0362 0.054 Uiso 0.463(11) 1 calc PR A 5
H8B H -0.4397 0.4741 0.0442 0.054 Uiso 0.463(11) 1 calc PR A 5
H8C H -0.3028 0.5013 0.1032 0.054 Uiso 0.463(11) 1 calc PR A 5
C9 C 0.0255(6) 0.6935(7) 0.0183(3) 0.0342(13) Uani 0.50 1 d P A 3
H9A H 0.1324 0.7286 0.0359 0.051 Uiso 0.52(3) 1 calc PR C 3
H9B H -0.0048 0.7330 -0.0243 0.051 Uiso 0.52(3) 1 calc PR C 3
H9C H 0.0275 0.5890 0.0159 0.051 Uiso 0.52(3) 1 calc PR C 3
C9A C 0.0219(7) 0.7863(7) 0.0279(3) 0.0379(13) Uani 0.50 1 d P A 4
H9AA H 0.0998 0.8526 0.0507 0.057 Uiso 0.48(3) 1 calc PR C 4
H9AB H -0.0235 0.8284 -0.0128 0.057 Uiso 0.48(3) 1 calc PR C 4
H9AC H 0.0758 0.6963 0.0204 0.057 Uiso 0.48(3) 1 calc PR C 4
C1 C -0.4497(6) 0.6445(10) 0.0781(3) 0.038(2) Uani 0.528(13) 1 d P A 7
H1A H -0.4095 0.5907 0.1166 0.057 Uiso 0.528(13) 1 calc PR A 7
H1B H -0.5406 0.5933 0.0544 0.057 Uiso 0.528(13) 1 calc PR A 7
H1C H -0.4850 0.7394 0.0899 0.057 Uiso 0.528(13) 1 calc PR A 7
C1A C -0.4590(7) 0.7447(11) 0.0755(3) 0.038(2) Uani 0.472(13) 1 d P A 8
H1AA H -0.4203 0.7509 0.1210 0.057 Uiso 0.472(13) 1 calc PR A 8
H1AB H -0.5606 0.6917 0.0689 0.057 Uiso 0.472(13) 1 calc PR A 8
H1AC H -0.4762 0.8411 0.0580 0.057 Uiso 0.472(13) 1 calc PR A 8

loop_
_atom_site_aniso_label
_atom_site_aniso_U_11
_atom_site_aniso_U_22
_atom_site_aniso_U_33
_atom_site_aniso_U_23
_atom_site_aniso_U_13
_atom_site_aniso_U_12
S1 0.0163(2) 0.0181(2) 0.0201(3) 0.0006(2) -0.0010(2) 0.0029(2)
S2 0.0123(2) 0.0152(2) 0.0254(3) -0.0017(2) 0.0016(2) 0.0004(2)
Si3 0.0279(4) 0.0215(3) 0.0335(4) 0.0075(3) -0.0059(3) -0.0005(3)
O1 0.0160(7) 0.0263(9) 0.0314(9) 0.0014(7) 0.0027(6) 0.0053(6)
C2 0.0128(9) 0.0164(10) 0.0145(11) -0.0009(8) -0.0004(8) 0.0012(8)
O3 0.0279(9) 0.0365(10) 0.0226(9) 0.0065(7) -0.0061(7) -0.0092(8)
O4 0.0257(8) 0.0265(8) 0.0218(9) 0.0013(7) -0.0034(7) -0.0006(7)
C5 0.0187(11) 0.0183(11) 0.0248(12) 0.0030(9) 0.0031(9) 0.0064(9)
C6 0.0117(10) 0.0153(10) 0.0305(13) -0.0011(9) -0.0018(9) -0.0007(8)
O7 0.0151(7) 0.0166(8) 0.0418(11) 0.0027(7) 0.0021(7) 0.0016(6)
O8 0.0428(11) 0.0337(10) 0.0343(11) -0.0103(8) 0.0010(9) -0.0027(8)
O9 0.0211(8) 0.0305(9) 0.0260(9) -0.0048(7) 0.0090(7) 0.0014(7)
C10 0.0216(11) 0.0336(13) 0.0180(12) -0.0010(10) 0.0021(9) -0.0068(10)
C11 0.0183(11) 0.0191(11) 0.0252(13) -0.0041(9) 0.0010(9) 0.0010(8)
C12 0.0246(12) 0.0381(15) 0.0213(12) -0.0041(11) 0.0033(10) -0.0024(10)
C13 0.0114(10) 0.0193(11) 0.0188(11) -0.0001(8) -0.0011(8) -0.0021(8)
C14 0.0336(13) 0.0310(12) 0.0264(13) 0.0066(11) 0.0008(10) -0.0079(11)
C15 0.0185(10) 0.0153(10) 0.0238(12) 0.0030(9) 0.0005(9) 0.0043(8)
C16 0.0308(13) 0.0227(12) 0.0233(13) 0.0052(9) 0.0030(10) 0.0057(10)
C17 0.0145(10) 0.0183(11) 0.0173(11) -0.0006(8) -0.0002(8) -0.0032(8)
C18 0.0267(12) 0.0157(11) 0.0306(13) -0.0004(9) 0.0041(10) 0.0038(9)
C19 0.0156(11) 0.0171(11) 0.0524(17) -0.0011(11) 0.0105(11) -0.0015(9)
C20 0.0141(10) 0.0171(11) 0.0353(14) -0.0015(10) 0.0063(9) 0.0031(8)
C21 0.0145(10) 0.0276(12) 0.0190(12) -0.0011(9) 0.0018(9) -0.0030(9)
C22 0.0182(11) 0.0312(12) 0.0170(12) 0.0015(9) 0.0028(9) -0.0056(9)
C23 0.0337(13) 0.0233(13) 0.0335(15) 0.0084(10) 0.0138(11) 0.0038(10)
C24 0.0218(11) 0.0297(12) 0.0214(12) -0.0052(10) -0.0035(9) -0.0072(10)
C25 0.0150(10) 0.0283(12) 0.0251(13) -0.0006(10) -0.0039(9) 0.0000(9)
C26 0.0161(10) 0.0203(11) 0.0241(13) -0.0003(9) 0.0020(9) -0.0017(9)
C27 0.0248(12) 0.0345(13) 0.0174(12) 0.0030(10) 0.0000(9) -0.0079(10)
C28 0.0256(12) 0.0148(11) 0.0442(16) 0.0053(10) 0.0083(11) 0.0010(9)
C29 0.0332(14) 0.0356(14) 0.0251(14) 0.0069(11) -0.0037(11) -0.0028(11)
C30 0.0165(11) 0.0315(13) 0.0336(15) -0.0009(11) -0.0022(10) -0.0059(10)
C31 0.0194(11) 0.0446(15) 0.0213(13) -0.0007(11) 0.0030(9) -0.0135(11)
C32 0.0347(14) 0.0344(14) 0.0266(13) 0.0032(11) -0.0005(11) -0.0195(12)
C33 0.0259(12) 0.0229(11) 0.0265(13) -0.0048(10) 0.0067(9) 0.0001(10)
C34 0.0320(15) 0.073(2) 0.0340(17) 0.0089(14) -0.0082(12) 0.0040(14)
C35 0.0271(13) 0.0487(17) 0.0330(15) -0.0113(12) 0.0012(11) -0.0094(12)
C36 0.0185(11) 0.0285(13) 0.0568(19) -0.0160(13) 0.0030(12) -0.0079(10)
C4 0.053(4) 0.024(3) 0.047(4) 0.004(3) 0.005(3) 0.003(3)
C7 0.046(4) 0.027(3) 0.049(4) -0.009(3) 0.004(3) 0.014(3)
C3 0.030(3) 0.031(3) 0.040(4) -0.009(2) -0.001(3) -0.003(2)
C8 0.032(4) 0.033(3) 0.038(4) 0.008(3) -0.012(3) -0.013(3)
C9 0.028(3) 0.040(3) 0.034(3) 0.000(3) 0.003(2) -0.002(3)
C9A 0.042(3) 0.038(4) 0.035(3) 0.001(3) 0.008(2) -0.009(3)
C1 0.028(3) 0.044(5) 0.042(3) -0.001(3) 0.004(2) 0.003(3)
C1A 0.029(3) 0.050(6) 0.037(4) 0.007(3) 0.009(2) 0.003(3)

loop_
_atom_type_symbol
_atom_type_description
_atom_type_scat_dispersion_real
_atom_type_scat_dispersion_imag
_atom_type_scat_source
C C 0.0033 0.0016 'International Tables Vol C Tables 4.2.6.8 and 6.1.1.4'
H H 0.0000 0.0000 'International Tables Vol C Tables 4.2.6.8 and 6.1.1.4'
O O 0.0106 0.0060 'International Tables Vol C Tables 4.2.6.8 and 6.1.1.4'
S S 0.1246 0.1234 'International Tables Vol C Tables 4.2.6.8 and 6.1.1.4'
Si Si 0.0817 0.0704 'International Tables Vol C Tables 4.2.6.8 and 6.1.1.4'

loop_
_geom_angle_atom_site_label_1
_geom_angle_atom_site_label_2
_geom_angle_atom_site_label_3
_geom_angle
O1 S1 C2 102.68(10)
O1 S1 C15 108.36(10)
O4 S1 O1 119.70(9)
O4 S1 C2 110.84(10)
O4 S1 C15 108.61(10)
C15 S1 C2 105.73(9)
C6 S2 C2 102.65(10)
O7 S2 C2 105.86(9)
O7 S2 C6 106.73(10)
O9 S2 C2 110.39(10)
O9 S2 C6 109.71(10)
O9 S2 O7 120.06(10)
O3 Si3 C29 104.34(10)
O3 Si3 C4 122.1(2)
O3 Si3 C7 102.5(2)
O3 Si3 C9 101.24(19)
O3 Si3 C9A 112.5(2)
C29 Si3 C7 103.6(2)
C29 Si3 C9 103.6(2)
C4 Si3 C29 115.5(2)
C4 Si3 C7 30.6(3)
C4 Si3 C9 107.6(3)
C7 Si3 C9 137.9(3)
C9A Si3 C29 121.2(2)
C9A Si3 C4 81.1(3)
C9A Si3 C7 110.9(3)
C9A Si3 C9 27.0(2)
S1 C2 S2 114.79(12)
C13 C2 S1 114.32(13)
C13 C2 S2 112.27(14)
C27 O3 Si3 128.55(15)
C18 C5 C15 118.8(2)
C20 C6 S2 120.21(18)
C20 C6 C30 121.8(2)
C30 C6 S2 118.01(17)
C22 C10 C12 126.0(2)
C25 C11 C17 120.8(2)
O8 C12 C10 124.0(2)
C17 C13 C2 115.97(17)
C17 C13 C21 114.43(16)
C21 C13 C2 109.95(17)
C27 C14 C32 122.5(2)
C5 C15 S1 120.10(18)
C16 C15 S1 118.23(17)
C16 C15 C5 121.6(2)
C23 C16 C15 118.9(2)
C11 C17 C13 123.79(19)
C11 C17 C26 118.68(19)
C26 C17 C13 117.39(18)
C5 C18 C28 119.8(2)
C36 C19 C20 120.8(2)
C6 C20 C19 118.3(2)
C22 C21 C13 108.63(17)
C22 C21 C31 107.09(18)
C31 C21 C13 112.45(18)
C10 C22 C21 125.3(2)
C10 C22 C27 120.7(2)
C27 C22 C21 113.96(19)
C28 C23 C16 120.0(2)
C33 C24 C25 119.5(2)
C11 C25 C24 120.5(2)
C33 C26 C17 120.2(2)
O3 C27 C22 114.14(19)
C14 C27 O3 122.8(2)
C14 C27 C22 123.0(2)
C23 C28 C18 120.9(2)
C34 C29 Si3 111.28(19)
C34 C29 C3 97.6(3)
C34 C29 C1A 99.8(3)
C3 C29 Si3 103.2(2)
C3 C29 C1A 142.3(4)
C8 C29 Si3 114.7(3)
C8 C29 C34 121.0(3)
C8 C29 C3 37.7(3)
C8 C29 C1 71.6(5)
C8 C29 C1A 105.4(5)
C1 C29 Si3 118.1(3)
C1 C29 C34 115.3(3)
C1 C29 C3 108.4(5)
C1 C29 C1A 33.9(3)
C1A C29 Si3 101.1(3)
C6 C30 C35 118.8(2)
C32 C31 C21 111.82(19)
C14 C32 C31 112.4(2)
C24 C33 C26 120.4(2)
C30 C35 C36 119.9(2)
C19 C36 C35 120.4(2)

loop_
_geom_bond_atom_site_label_1
_geom_bond_atom_site_label_2
_geom_bond_distance
S1 O1 1.4448(16)
S1 C2 1.817(2)
S1 O4 1.4258(17)
S1 C15 1.766(2)
S2 C2 1.841(2)
S2 C6 1.772(2)
S2 O7 1.4395(15)
S2 O9 1.4337(17)
Si3 O3 1.6546(17)
Si3 C29 1.873(3)
Si3 C4 1.811(5)
Si3 C7 1.965(5)
Si3 C9 1.967(6)
Si3 C9A 1.746(6)
C2 C13 1.571(3)
O3 C27 1.382(3)
C5 C15 1.391(3)
C5 C18 1.382(3)
C6 C20 1.386(3)
C6 C30 1.388(3)
O8 C12 1.212(3)
C10 C12 1.448(3)
C10 C22 1.350(3)
C11 C17 1.389(3)
C11 C25 1.383(3)
C13 C17 1.528(3)
C13 C21 1.566(3)
C14 C27 1.336(3)
C14 C32 1.504(3)
C15 C16 1.387(3)
C16 C23 1.387(3)
C17 C26 1.404(3)
C18 C28 1.392(4)
C19 C20 1.391(3)
C19 C36 1.373(4)
C21 C22 1.524(3)
C21 C31 1.539(3)
C22 C27 1.471(3)
C23 C28 1.376(4)
C24 C25 1.389(3)
C24 C33 1.383(3)
C26 C33 1.392(3)
C29 C34 1.514(4)
C29 C3 1.638(6)
C29 C8 1.459(6)
C29 C1 1.462(6)
C29 C1A 1.685(8)
C30 C35 1.389(3)
C31 C32 1.523(4)
C35 C36 1.389(4)
